data_4077651
loop_
_publ_author_name
'Ding, Li'
'Fabrizi de Biani, Fabrizia'
'Bolte, Michael'
'Zanello, Piero'
'Wagner, Matthias'

_publ_section_title
;
 Reactivity of Ferrocenylboranes:&#x00A0; Rearrangements versus Electron
 Transfer Reactions
;
_journal_issue 26
_journal_name_full Organometallics
_journal_page_first 5763
_journal_paper_doi 10.1021/om000727w
_journal_volume 19
_journal_year 2000
_chemical_formula_sum 'C38 H44 B2 Fe2 N4 O4 S2'
_chemical_formula_weight 818.21
_chemical_name_systematic ?
_space_group_IT_number 2
_symmetry_cell_setting triclinic
_symmetry_space_group_name_Hall '-P 1'
_symmetry_space_group_name_H-M 'P -1'
_atom_sites_solution_hydrogens geom
_atom_sites_solution_primary direct
_atom_sites_solution_secondary difmap
_audit_creation_method SHELXL-97
_cell_angle_alpha 99.40(1)
_cell_angle_beta 97.98(1)
_cell_angle_gamma 106.12(1)
_cell_formula_units_Z 1
_cell_length_a 8.284(1)
_cell_length_b 10.362(1)
_cell_length_c 11.887(1)
_cell_measurement_reflns_used 6457
_cell_measurement_temperature 173(2)
_cell_measurement_theta_max 20
_cell_measurement_theta_min 1
_cell_volume 948.65(18)
_computing_cell_refinement 'Siemens SMART'
_computing_data_collection 'Siemens SMART'
_computing_data_reduction 'Siemens SAINT'
_computing_molecular_graphics 'XP (Siemens XTL-Plus)'
_computing_structure_refinement 'SHELXL-97 (Sheldrick, 1997)'
_computing_structure_solution 'SHELXS-97 (Sheldrick, 1990)'
_diffrn_ambient_temperature 173(2)
_diffrn_measured_fraction_theta_full 0.995
_diffrn_measured_fraction_theta_max 0.995
_diffrn_measurement_device_type 'Siemens CCD three-circle diffractometer'
_diffrn_measurement_method \w
_diffrn_radiation_monochromator graphite
_diffrn_radiation_source 'fine-focus sealed tube'
_diffrn_radiation_type MoK\a
_diffrn_radiation_wavelength 0.71073
_diffrn_reflns_av_R_equivalents 0.0671
_diffrn_reflns_av_sigmaI/netI 0.0678
_diffrn_reflns_limit_h_max 9
_diffrn_reflns_limit_h_min -9
_diffrn_reflns_limit_k_max 12
_diffrn_reflns_limit_k_min -12
_diffrn_reflns_limit_l_max 14
_diffrn_reflns_limit_l_min -14
_diffrn_reflns_number 11673
_diffrn_reflns_theta_full 25.03
_diffrn_reflns_theta_max 25.03
_diffrn_reflns_theta_min 1.77
_diffrn_standards_decay_% 0
_diffrn_standards_interval_time 720
_diffrn_standards_number 174
_exptl_absorpt_coefficient_mu 0.920
_exptl_absorpt_correction_T_max 0.9136
_exptl_absorpt_correction_T_min 0.7097
_exptl_absorpt_correction_type empirical
_exptl_absorpt_process_details 'SADABS (Sheldrick, 1996)'
_exptl_crystal_colour orange-yellow
_exptl_crystal_density_diffrn 1.432
_exptl_crystal_density_method 'not measured'
_exptl_crystal_description plate
_exptl_crystal_F_000 426
_exptl_crystal_size_max 0.40
_exptl_crystal_size_mid 0.30
_exptl_crystal_size_min 0.10
_refine_diff_density_max 0.520
_refine_diff_density_min -0.888
_refine_diff_density_rms 0.097
_refine_ls_extinction_method none
_refine_ls_goodness_of_fit_ref 1.090
_refine_ls_hydrogen_treatment mixed
_refine_ls_matrix_type full
_refine_ls_number_parameters 254
_refine_ls_number_reflns 3333
_refine_ls_number_restraints 0
_refine_ls_restrained_S_all 1.090
_refine_ls_R_factor_all 0.0962
_refine_ls_R_factor_gt 0.0660
_refine_ls_shift/su_max 0.000
_refine_ls_shift/su_mean 0.000
_refine_ls_structure_factor_coef Fsqd
_refine_ls_weighting_details 'calc w=1/[\s^2^(Fo^2^)+(0.0873P)^2^+1.4261P] where P=(Fo^2^+2Fc^2^)/3'
_refine_ls_weighting_scheme calc
_refine_ls_wR_factor_gt 0.1618
_refine_ls_wR_factor_ref 0.1774
_reflns_number_gt 2480
_reflns_number_total 3333
_reflns_threshold_expression I>2sigma(I)
_cod_data_source_file om000727w.cif
_cod_data_source_block 3b_(wa11)
_cod_depositor_comments
;
The following automatic conversions were performed:

'_symmetry_cell_setting' value 'Triclinic' changed to 'triclinic'
according to /home/saulius/struct/CIF-dictionaries/cif_core.dic
dictionary named 'cif_core.dic' version 2.4.2 from
2011-04-26.

'_exptl_absorpt_correction_type' value 'Empirical'
changed to 'empirical' according to
/home/saulius/struct/CIF-dictionaries/cif_core.dic dictionary named
'cif_core.dic' version 2.4.2 from 2011-04-26.

Automatic conversion script
Id: cif_fix_values 1715 2011-07-08 13:25:40Z adriana 
;
_cod_original_cell_volume 948.65(17)
_cod_original_sg_symbol_H-M P-1
_cod_database_code 4077651

loop_
_symmetry_equiv_pos_as_xyz
'x, y, z'
'-x, -y, -z'

loop_
_atom_site_label
_atom_site_type_symbol
_atom_site_fract_x
_atom_site_fract_y
_atom_site_fract_z
_atom_site_U_iso_or_equiv
_atom_site_adp_type
_atom_site_occupancy
_atom_site_symmetry_multiplicity
_atom_site_calc_flag
_atom_site_refinement_flags
_atom_site_disorder_assembly
_atom_site_disorder_group
Fe1 Fe 0.32744(9) 0.78227(7) 0.71257(6) 0.0317(3) Uani 1 1 d . . .
B1 B 0.7418(7) 0.8958(5) 0.6947(5) 0.0297(12) Uani 1 1 d . . .
O1 O 0.8341(4) 0.8358(3) 0.7806(3) 0.0299(8) Uani 1 1 d . . .
C1 C 0.7161(7) 0.8077(5) 0.5638(4) 0.0380(12) Uani 1 1 d . . .
H1A H 0.8260 0.7972 0.5497 0.057 Uiso 1 1 calc R . .
H1B H 0.6739 0.8560 0.5076 0.057 Uiso 1 1 calc R . .
H1C H 0.6330 0.7168 0.5551 0.057 Uiso 1 1 calc R . .
C11 C 0.9132(6) 0.9159(5) 0.8883(4) 0.0279(11) Uani 1 1 d . . .
C12 C 0.9875(6) 1.0618(5) 0.9053(4) 0.0273(10) Uani 1 1 d . . .
C16 C 0.9291(6) 0.8569(5) 0.9846(4) 0.0275(10) Uani 1 1 d . . .
H16 H 0.8829 0.7602 0.9757 0.033 Uiso 1 1 calc R . .
N21 N 0.9817(5) 1.1227(4) 0.8057(3) 0.0284(9) Uani 1 1 d . . .
N22 N 0.8779(5) 1.0486(4) 0.7021(3) 0.0301(9) Uani 1 1 d . . .
C23 C 0.9067(7) 1.1267(5) 0.6230(5) 0.0355(12) Uani 1 1 d . . .
H23 H 0.8529 1.1002 0.5432 0.043 Uiso 1 1 calc R . .
C24 C 1.0289(7) 1.2540(5) 0.6766(5) 0.0386(12) Uani 1 1 d . . .
H24 H 1.0712 1.3288 0.6408 0.046 Uiso 1 1 calc R . .
C25 C 1.0752(7) 1.2490(5) 0.7914(5) 0.0361(12) Uani 1 1 d . . .
H25 H 1.1565 1.3197 0.8498 0.043 Uiso 1 1 calc R . .
C31 C 0.5726(6) 0.9232(4) 0.7330(4) 0.0280(11) Uani 1 1 d . . .
C32 C 0.5155(6) 0.9183(5) 0.8425(4) 0.0302(11) Uani 1 1 d . . .
H32 H 0.5736 0.8955 0.9074 0.036 Uiso 1 1 calc R . .
C33 C 0.3590(6) 0.9525(5) 0.8389(5) 0.0358(12) Uani 1 1 d . . .
H33 H 0.2963 0.9564 0.8998 0.043 Uiso 1 1 calc R . .
C34 C 0.3146(7) 0.9800(5) 0.7258(5) 0.0390(13) Uani 1 1 d . . .
H34 H 0.2171 1.0055 0.6984 0.047 Uiso 1 1 calc R . .
C35 C 0.4442(7) 0.9619(5) 0.6620(5) 0.0369(12) Uani 1 1 d . . .
H35 H 0.4458 0.9736 0.5845 0.044 Uiso 1 1 calc R . .
C41 C 0.3333(7) 0.5878(5) 0.6405(5) 0.0444(14) Uani 1 1 d . . .
H41 H 0.4296 0.5649 0.6186 0.053 Uiso 1 1 calc R . .
C42 C 0.2865(8) 0.5910(5) 0.7530(5) 0.0517(16) Uani 1 1 d . . .
H42 H 0.3458 0.5700 0.8184 0.062 Uiso 1 1 calc R . .
C43 C 0.1348(9) 0.6317(6) 0.7484(7) 0.064(2) Uani 1 1 d . . .
H43 H 0.0763 0.6443 0.8106 0.077 Uiso 1 1 calc R . .
C44 C 0.0874(8) 0.6497(7) 0.6345(7) 0.064(2) Uani 1 1 d . . .
H44 H -0.0105 0.6745 0.6067 0.077 Uiso 1 1 calc R . .
C45 C 0.2103(8) 0.6248(6) 0.5684(6) 0.0521(16) Uani 1 1 d . . .
H45 H 0.2098 0.6317 0.4897 0.063 Uiso 1 1 calc R . .
S1 S 0.5924(4) 0.4063(3) 0.8926(3) 0.0608(11) Uani 0.551(4) 1 d P A 1
O1S O 0.6646(13) 0.5316(8) 0.9844(8) 0.074(3) Uani 0.551(4) 1 d P A 1
S2 S 0.7864(5) 0.4093(4) 0.8813(3) 0.0566(12) Uani 0.449(4) 1 d P A 2
O2S O 0.8476(14) 0.5258(9) 0.9781(8) 0.065(3) Uani 0.449(4) 1 d P A 2
C1S C 0.6648(16) 0.2817(7) 0.9251(8) 0.126(4) Uani 1 1 d . . .
H1SA H 0.6227 0.2027 0.8607 0.189 Uiso 1 1 d R A .
H1SB H 0.6257 0.2560 0.9936 0.189 Uiso 0.551(4) 1 d PR A 1
H1SC H 0.7887 0.3128 0.9400 0.189 Uiso 0.551(4) 1 d PR A 1
H1SD H 0.7310 0.2618 0.9901 0.189 Uiso 0.449(4) 1 d PR A 2
H1SE H 0.5682 0.3061 0.9490 0.189 Uiso 0.449(4) 1 d PR A 2
C2S C 0.6726(13) 0.4443(12) 0.7690(9) 0.114(4) Uani 1 1 d . . .
H2SA H 0.6305 0.3630 0.7069 0.171 Uiso 1 1 d R A .
H2SB H 0.6340 0.5177 0.7453 0.171 Uiso 0.551(4) 1 d PR A 1
H2SC H 0.7966 0.4731 0.7861 0.171 Uiso 0.551(4) 1 d PR A 1
H2SD H 0.7446 0.5203 0.7432 0.171 Uiso 0.449(4) 1 d PR A 2
H2SE H 0.5761 0.4690 0.7928 0.171 Uiso 0.449(4) 1 d PR A 2

loop_
_atom_site_aniso_label
_atom_site_aniso_U_11
_atom_site_aniso_U_22
_atom_site_aniso_U_33
_atom_site_aniso_U_23
_atom_site_aniso_U_13
_atom_site_aniso_U_12
Fe1 0.0280(4) 0.0220(4) 0.0397(5) 0.0034(3) 0.0031(3) 0.0026(3)
B1 0.026(3) 0.024(3) 0.036(3) 0.006(2) 0.002(2) 0.005(2)
O1 0.0311(18) 0.0218(16) 0.0335(18) 0.0029(14) -0.0005(15) 0.0078(14)
C1 0.043(3) 0.031(3) 0.040(3) 0.007(2) 0.008(2) 0.011(2)
C11 0.023(2) 0.023(2) 0.036(3) 0.006(2) 0.002(2) 0.0073(19)
C12 0.023(2) 0.024(2) 0.035(3) 0.007(2) 0.001(2) 0.0087(19)
C16 0.025(2) 0.019(2) 0.037(3) 0.0050(19) 0.002(2) 0.0065(19)
N21 0.024(2) 0.023(2) 0.036(2) 0.0078(17) 0.0021(17) 0.0057(16)
N22 0.024(2) 0.029(2) 0.036(2) 0.0088(18) 0.0051(18) 0.0032(17)
C23 0.035(3) 0.036(3) 0.035(3) 0.014(2) 0.003(2) 0.009(2)
C24 0.039(3) 0.036(3) 0.039(3) 0.014(2) 0.005(2) 0.008(2)
C25 0.036(3) 0.020(2) 0.049(3) 0.009(2) 0.006(2) 0.003(2)
C31 0.024(2) 0.020(2) 0.034(3) 0.0035(19) 0.000(2) 0.0014(19)
C32 0.029(3) 0.026(2) 0.033(3) 0.004(2) 0.001(2) 0.007(2)
C33 0.033(3) 0.031(3) 0.039(3) 0.001(2) 0.008(2) 0.006(2)
C34 0.028(3) 0.034(3) 0.060(4) 0.015(2) 0.006(3) 0.015(2)
C35 0.041(3) 0.030(3) 0.041(3) 0.008(2) 0.007(2) 0.011(2)
C41 0.043(3) 0.019(2) 0.067(4) 0.003(2) 0.014(3) 0.005(2)
C42 0.068(4) 0.022(3) 0.057(4) 0.007(2) 0.012(3) 0.002(3)
C43 0.063(4) 0.032(3) 0.084(5) -0.004(3) 0.035(4) -0.007(3)
C44 0.032(3) 0.048(4) 0.094(6) -0.007(4) 0.000(3) 0.001(3)
C45 0.055(4) 0.033(3) 0.052(4) -0.009(3) -0.003(3) 0.005(3)
S1 0.0520(19) 0.064(2) 0.059(2) -0.0027(15) -0.0005(14) 0.0210(15)
O1S 0.096(7) 0.028(4) 0.080(6) 0.001(4) -0.014(5) 0.013(4)
S2 0.053(2) 0.051(2) 0.065(2) 0.0104(17) 0.0107(18) 0.0159(17)
O2S 0.080(8) 0.027(5) 0.060(6) 0.005(4) -0.006(5) -0.015(5)
C1S 0.236(13) 0.027(4) 0.100(7) 0.011(4) 0.050(8) 0.009(6)
C2S 0.100(7) 0.135(9) 0.109(8) 0.067(7) 0.002(6) 0.024(7)

loop_
_atom_type_symbol
_atom_type_description
_atom_type_scat_dispersion_real
_atom_type_scat_dispersion_imag
_atom_type_scat_source
C C 0.0033 0.0016 'International Tables Vol C Tables 4.2.6.8 and 6.1.1.4'
H H 0.0000 0.0000 'International Tables Vol C Tables 4.2.6.8 and 6.1.1.4'
B B 0.0013 0.0007 'International Tables Vol C Tables 4.2.6.8 and 6.1.1.4'
N N 0.0061 0.0033 'International Tables Vol C Tables 4.2.6.8 and 6.1.1.4'
O O 0.0106 0.0060 'International Tables Vol C Tables 4.2.6.8 and 6.1.1.4'
Fe Fe 0.3463 0.8444 'International Tables Vol C Tables 4.2.6.8 and 6.1.1.4'
S S 0.1246 0.1234 'International Tables Vol C Tables 4.2.6.8 and 6.1.1.4'

loop_
_geom_angle_atom_site_label_1
_geom_angle_atom_site_label_2
_geom_angle_atom_site_label_3
_geom_angle
_geom_angle_site_symmetry_1
_geom_angle_site_symmetry_3
C43 Fe1 C32 121.4(3) . .
C43 Fe1 C33 104.6(2) . .
C32 Fe1 C33 40.9(2) . .
C43 Fe1 C34 120.8(3) . .
C32 Fe1 C34 68.4(2) . .
C33 Fe1 C34 40.9(2) . .
C43 Fe1 C44 40.2(3) . .
C32 Fe1 C44 157.5(3) . .
C33 Fe1 C44 121.5(2) . .
C34 Fe1 C44 107.5(3) . .
C43 Fe1 C42 40.7(3) . .
C32 Fe1 C42 106.9(2) . .
C33 Fe1 C42 120.6(2) . .
C34 Fe1 C42 156.7(2) . .
C44 Fe1 C42 67.6(3) . .
C43 Fe1 C45 68.1(3) . .
C32 Fe1 C45 160.0(2) . .
C33 Fe1 C45 158.6(2) . .
C34 Fe1 C45 124.1(2) . .
C44 Fe1 C45 40.2(3) . .
C42 Fe1 C45 67.9(3) . .
C43 Fe1 C35 158.2(3) . .
C32 Fe1 C35 67.7(2) . .
C33 Fe1 C35 68.4(2) . .
C34 Fe1 C35 40.6(2) . .
C44 Fe1 C35 124.5(3) . .
C42 Fe1 C35 160.7(2) . .
C45 Fe1 C35 110.4(2) . .
C43 Fe1 C41 68.4(2) . .
C32 Fe1 C41 123.7(2) . .
C33 Fe1 C41 158.1(2) . .
C34 Fe1 C41 160.5(2) . .
C44 Fe1 C41 67.4(3) . .
C42 Fe1 C41 40.8(2) . .
C45 Fe1 C41 39.9(2) . .
C35 Fe1 C41 125.4(2) . .
C43 Fe1 C31 158.3(3) . .
C32 Fe1 C31 40.82(19) . .
C33 Fe1 C31 69.48(19) . .
C34 Fe1 C31 69.15(19) . .
C44 Fe1 C31 160.4(3) . .
C42 Fe1 C31 123.1(2) . .
C45 Fe1 C31 124.6(2) . .
C35 Fe1 C31 40.7(2) . .
C41 Fe1 C31 108.9(2) . .
O1 B1 C31 112.6(4) . .
O1 B1 C1 110.0(4) . .
C31 B1 C1 116.2(4) . .
O1 B1 N22 103.9(4) . .
C31 B1 N22 106.1(4) . .
C1 B1 N22 106.9(4) . .
C11 O1 B1 118.7(4) . .
O1 C11 C16 120.6(4) . .
O1 C11 C12 121.6(4) . .
C16 C11 C12 117.7(4) . .
C16 C12 N21 120.3(4) 2_777 .
C16 C12 C11 121.4(4) 2_777 .
N21 C12 C11 118.3(4) . .
C11 C16 C12 120.9(4) . 2_777
N22 N21 C25 109.6(4) . .
N22 N21 C12 120.1(4) . .
C25 N21 C12 130.2(4) . .
C23 N22 N21 107.3(4) . .
C23 N22 B1 132.2(4) . .
N21 N22 B1 120.4(4) . .
N22 C23 C24 109.3(5) . .
C25 C24 C23 106.5(5) . .
N21 C25 C24 107.2(4) . .
C32 C31 C35 104.7(4) . .
C32 C31 B1 129.4(4) . .
C35 C31 B1 125.8(4) . .
C32 C31 Fe1 67.7(3) . .
C35 C31 Fe1 68.5(3) . .
B1 C31 Fe1 128.5(3) . .
C33 C32 C31 110.4(4) . .
C33 C32 Fe1 69.6(3) . .
C31 C32 Fe1 71.5(3) . .
C32 C33 C34 107.2(4) . .
C32 C33 Fe1 69.5(3) . .
C34 C33 Fe1 70.0(3) . .
C35 C34 C33 107.6(5) . .
C35 C34 Fe1 70.0(3) . .
C33 C34 Fe1 69.1(3) . .
C34 C35 C31 110.1(5) . .
C34 C35 Fe1 69.4(3) . .
C31 C35 Fe1 70.8(3) . .
C45 C41 C42 107.8(5) . .
C45 C41 Fe1 69.9(3) . .
C42 C41 Fe1 69.2(3) . .
C43 C42 C41 107.6(6) . .
C43 C42 Fe1 69.0(3) . .
C41 C42 Fe1 70.0(3) . .
C44 C43 C42 107.7(6) . .
C44 C43 Fe1 70.5(4) . .
C42 C43 Fe1 70.3(3) . .
C43 C44 C45 108.9(6) . .
C43 C44 Fe1 69.3(4) . .
C45 C44 Fe1 70.2(3) . .
C41 C45 C44 108.0(6) . .
C41 C45 Fe1 70.2(3) . .
C44 C45 Fe1 69.6(3) . .
O1S S1 C1S 111.2(5) . .
O1S S1 C2S 106.6(6) . .
C1S S1 C2S 105.1(5) . .
O2S S2 C1S 107.7(5) . .
O2S S2 C2S 111.1(6) . .
C1S S2 C2S 109.4(6) . .
S2 C1S S1 59.4(3) . .
S2 C2S S1 56.5(3) . .

loop_
_geom_bond_atom_site_label_1
_geom_bond_atom_site_label_2
_geom_bond_distance
_geom_bond_site_symmetry_2
Fe1 C43 2.046(6) .
Fe1 C32 2.049(5) .
Fe1 C33 2.051(5) .
Fe1 C34 2.063(5) .
Fe1 C44 2.063(6) .
Fe1 C42 2.063(6) .
Fe1 C45 2.070(5) .
Fe1 C35 2.071(5) .
Fe1 C41 2.074(5) .
Fe1 C31 2.102(4) .
B1 O1 1.506(7) .
B1 C31 1.615(7) .
B1 C1 1.623(7) .
B1 N22 1.650(6) .
O1 C11 1.369(6) .
C11 C16 1.391(7) .
C11 C12 1.433(6) .
C12 C16 1.401(7) 2_777
C12 N21 1.431(6) .
C16 C12 1.401(7) 2_777
N21 N22 1.370(5) .
N21 C25 1.374(6) .
N22 C23 1.342(6) .
C23 C24 1.406(7) .
C24 C25 1.378(8) .
C31 C32 1.448(7) .
C31 C35 1.450(7) .
C32 C33 1.433(7) .
C33 C34 1.439(8) .
C34 C35 1.433(7) .
C41 C45 1.415(9) .
C41 C42 1.442(8) .
C42 C43 1.429(10) .
C43 C44 1.413(11) .
C44 C45 1.422(9) .
S1 O1S 1.469(8) .
S1 C1S 1.645(10) .
S1 C2S 1.752(10) .
S2 O2S 1.443(10) .
S2 C1S 1.632(9) .
S2 C2S 1.674(10) .

loop_
_geom_hbond_atom_site_label_D
_geom_hbond_atom_site_label_H
_geom_hbond_atom_site_label_A
_geom_hbond_distance_DH
_geom_hbond_distance_HA
_geom_hbond_distance_DA
_geom_hbond_angle_DHA
_geom_hbond_site_symmetry_A
C16 H16 O1S 0.95 2.58 3.473(10) 157.0 .
C16 H16 O2S 0.95 2.37 3.293(10) 163.8 .
C25 H25 O1S 0.95 2.32 3.259(10) 169.6 2_777
C25 H25 O2S 0.95 2.39 3.156(11) 137.0 2_777

loop_
_geom_torsion_atom_site_label_1
_geom_torsion_atom_site_label_2
_geom_torsion_atom_site_label_3
_geom_torsion_atom_site_label_4
_geom_torsion
_geom_torsion_site_symmetry_1
_geom_torsion_site_symmetry_4
C31 B1 O1 C11 -68.1(5) . .
C1 B1 O1 C11 160.5(4) . .
N22 B1 O1 C11 46.3(5) . .
B1 O1 C11 C16 150.0(4) . .
B1 O1 C11 C12 -32.3(6) . .
O1 C11 C12 C16 -178.9(4) . 2_777
C16 C11 C12 C16 -1.1(8) . 2_777
O1 C11 C12 N21 -1.8(7) . .
C16 C11 C12 N21 176.0(4) . .
O1 C11 C16 C12 178.9(4) . 2_777
C12 C11 C16 C12 1.1(8) . 2_777
C16 C12 N21 N22 -169.5(4) 2_777 .
C11 C12 N21 N22 13.3(6) . .
C16 C12 N21 C25 14.9(7) 2_777 .
C11 C12 N21 C25 -162.2(5) . .
C25 N21 N22 C23 0.6(5) . .
C12 N21 N22 C23 -175.8(4) . .
C25 N21 N22 B1 -176.3(4) . .
C12 N21 N22 B1 7.3(6) . .
O1 B1 N22 C23 149.3(5) . .
C31 B1 N22 C23 -91.8(6) . .
C1 B1 N22 C23 32.9(7) . .
O1 B1 N22 N21 -34.8(5) . .
C31 B1 N22 N21 84.2(5) . .
C1 B1 N22 N21 -151.2(4) . .
N21 N22 C23 C24 -0.9(6) . .
B1 N22 C23 C24 175.4(5) . .
N22 C23 C24 C25 0.9(6) . .
N22 N21 C25 C24 0.0(6) . .
C12 N21 C25 C24 176.0(5) . .
C23 C24 C25 N21 -0.6(6) . .
O1 B1 C31 C32 10.4(7) . .
C1 B1 C31 C32 138.6(5) . .
N22 B1 C31 C32 -102.7(5) . .
O1 B1 C31 C35 -170.9(4) . .
C1 B1 C31 C35 -42.7(6) . .
N22 B1 C31 C35 76.0(5) . .
O1 B1 C31 Fe1 -81.0(5) . .
C1 B1 C31 Fe1 47.2(6) . .
N22 B1 C31 Fe1 165.9(3) . .
C43 Fe1 C31 C32 -40.9(7) . .
C33 Fe1 C31 C32 36.8(3) . .
C34 Fe1 C31 C32 80.7(3) . .
C44 Fe1 C31 C32 164.5(7) . .
C42 Fe1 C31 C32 -77.0(3) . .
C45 Fe1 C31 C32 -161.5(3) . .
C35 Fe1 C31 C32 117.2(4) . .
C41 Fe1 C31 C32 -120.0(3) . .
C43 Fe1 C31 C35 -158.1(6) . .
C32 Fe1 C31 C35 -117.2(4) . .
C33 Fe1 C31 C35 -80.4(3) . .
C34 Fe1 C31 C35 -36.5(3) . .
C44 Fe1 C31 C35 47.3(8) . .
C42 Fe1 C31 C35 165.8(3) . .
C45 Fe1 C31 C35 81.3(4) . .
C41 Fe1 C31 C35 122.8(3) . .
C43 Fe1 C31 B1 82.4(7) . .
C32 Fe1 C31 B1 123.4(5) . .
C33 Fe1 C31 B1 160.2(5) . .
C34 Fe1 C31 B1 -155.9(5) . .
C44 Fe1 C31 B1 -72.2(8) . .
C42 Fe1 C31 B1 46.3(5) . .
C45 Fe1 C31 B1 -38.1(5) . .
C35 Fe1 C31 B1 -119.4(5) . .
C41 Fe1 C31 B1 3.4(5) . .
C35 C31 C32 C33 0.0(5) . .
B1 C31 C32 C33 178.9(4) . .
Fe1 C31 C32 C33 -58.9(3) . .
C35 C31 C32 Fe1 58.9(3) . .
B1 C31 C32 Fe1 -122.2(5) . .
C43 Fe1 C32 C33 -75.4(4) . .
C34 Fe1 C32 C33 38.4(3) . .
C44 Fe1 C32 C33 -45.3(8) . .
C42 Fe1 C32 C33 -117.4(3) . .
C45 Fe1 C32 C33 171.0(6) . .
C35 Fe1 C32 C33 82.3(3) . .
C41 Fe1 C32 C33 -159.0(3) . .
C31 Fe1 C32 C33 121.1(4) . .
C43 Fe1 C32 C31 163.5(3) . .
C33 Fe1 C32 C31 -121.1(4) . .
C34 Fe1 C32 C31 -82.7(3) . .
C44 Fe1 C32 C31 -166.4(6) . .
C42 Fe1 C32 C31 121.5(3) . .
C45 Fe1 C32 C31 49.9(8) . .
C35 Fe1 C32 C31 -38.8(3) . .
C41 Fe1 C32 C31 79.9(3) . .
C31 C32 C33 C34 0.0(5) . .
Fe1 C32 C33 C34 -60.1(3) . .
C31 C32 C33 Fe1 60.1(3) . .
C43 Fe1 C33 C32 121.4(4) . .
C34 Fe1 C33 C32 -118.2(4) . .
C44 Fe1 C33 C32 161.4(4) . .
C42 Fe1 C33 C32 80.5(4) . .
C45 Fe1 C33 C32 -171.5(6) . .
C35 Fe1 C33 C32 -80.4(3) . .
C41 Fe1 C33 C32 53.1(7) . .
C31 Fe1 C33 C32 -36.7(3) . .
C43 Fe1 C33 C34 -120.4(4) . .
C32 Fe1 C33 C34 118.2(4) . .
C44 Fe1 C33 C34 -80.4(4) . .
C42 Fe1 C33 C34 -161.3(3) . .
C45 Fe1 C33 C34 -53.4(8) . .
C35 Fe1 C33 C34 37.8(3) . .
C41 Fe1 C33 C34 171.2(5) . .
C31 Fe1 C33 C34 81.5(3) . .
C32 C33 C34 C35 0.1(5) . .
Fe1 C33 C34 C35 -59.7(3) . .
C32 C33 C34 Fe1 59.8(3) . .
C43 Fe1 C34 C35 -164.9(4) . .
C32 Fe1 C34 C35 80.5(3) . .
C33 Fe1 C34 C35 118.9(4) . .
C44 Fe1 C34 C35 -123.0(4) . .
C42 Fe1 C34 C35 163.1(5) . .
C45 Fe1 C34 C35 -81.8(4) . .
C41 Fe1 C34 C35 -51.3(7) . .
C31 Fe1 C34 C35 36.6(3) . .
C43 Fe1 C34 C33 76.2(4) . .
C32 Fe1 C34 C33 -38.4(3) . .
C44 Fe1 C34 C33 118.1(4) . .
C42 Fe1 C34 C33 44.2(7) . .
C45 Fe1 C34 C33 159.3(3) . .
C35 Fe1 C34 C33 -118.9(4) . .
C41 Fe1 C34 C33 -170.2(6) . .
C31 Fe1 C34 C33 -82.3(3) . .
C33 C34 C35 C31 -0.1(6) . .
Fe1 C34 C35 C31 -59.2(3) . .
C33 C34 C35 Fe1 59.1(3) . .
C32 C31 C35 C34 0.1(5) . .
B1 C31 C35 C34 -178.8(4) . .
Fe1 C31 C35 C34 58.4(3) . .
C32 C31 C35 Fe1 -58.3(3) . .
B1 C31 C35 Fe1 122.8(4) . .
C43 Fe1 C35 C34 37.0(8) . .
C32 Fe1 C35 C34 -82.4(3) . .
C33 Fe1 C35 C34 -38.1(3) . .
C44 Fe1 C35 C34 76.1(4) . .
C42 Fe1 C35 C34 -159.8(6) . .
C45 Fe1 C35 C34 119.0(3) . .
C41 Fe1 C35 C34 161.3(3) . .
C31 Fe1 C35 C34 -121.3(4) . .
C43 Fe1 C35 C31 158.3(6) . .
C32 Fe1 C35 C31 38.9(3) . .
C33 Fe1 C35 C31 83.2(3) . .
C34 Fe1 C35 C31 121.3(4) . .
C44 Fe1 C35 C31 -162.6(3) . .
C42 Fe1 C35 C31 -38.5(8) . .
C45 Fe1 C35 C31 -119.7(3) . .
C41 Fe1 C35 C31 -77.4(4) . .
C43 Fe1 C41 C45 81.3(4) . .
C32 Fe1 C41 C45 -164.5(3) . .
C33 Fe1 C41 C45 156.5(5) . .
C34 Fe1 C41 C45 -40.9(8) . .
C44 Fe1 C41 C45 37.7(4) . .
C42 Fe1 C41 C45 119.1(5) . .
C35 Fe1 C41 C45 -79.4(4) . .
C31 Fe1 C41 C45 -121.7(4) . .
C43 Fe1 C41 C42 -37.8(4) . .
C32 Fe1 C41 C42 76.3(4) . .
C33 Fe1 C41 C42 37.4(7) . .
C34 Fe1 C41 C42 -160.0(6) . .
C44 Fe1 C41 C42 -81.4(4) . .
C45 Fe1 C41 C42 -119.1(5) . .
C35 Fe1 C41 C42 161.4(4) . .
C31 Fe1 C41 C42 119.2(4) . .
C45 C41 C42 C43 -0.5(6) . .
Fe1 C41 C42 C43 59.0(4) . .
C45 C41 C42 Fe1 -59.5(4) . .
C32 Fe1 C42 C43 118.7(4) . .
C33 Fe1 C42 C43 76.3(4) . .
C34 Fe1 C42 C43 44.2(8) . .
C44 Fe1 C42 C43 -38.1(4) . .
C45 Fe1 C42 C43 -81.7(4) . .
C35 Fe1 C42 C43 -170.6(6) . .
C41 Fe1 C42 C43 -119.0(6) . .
C31 Fe1 C42 C43 160.5(4) . .
C43 Fe1 C42 C41 119.0(6) . .
C32 Fe1 C42 C41 -122.3(4) . .
C33 Fe1 C42 C41 -164.8(3) . .
C34 Fe1 C42 C41 163.2(5) . .
C44 Fe1 C42 C41 80.9(4) . .
C45 Fe1 C42 C41 37.2(4) . .
C35 Fe1 C42 C41 -51.6(8) . .
C31 Fe1 C42 C41 -80.5(4) . .
C41 C42 C43 C44 1.3(6) . .
Fe1 C42 C43 C44 60.9(4) . .
C41 C42 C43 Fe1 -59.6(4) . .
C32 Fe1 C43 C44 162.8(4) . .
C33 Fe1 C43 C44 121.8(4) . .
C34 Fe1 C43 C44 80.7(4) . .
C42 Fe1 C43 C44 -118.0(5) . .
C45 Fe1 C43 C44 -36.9(4) . .
C35 Fe1 C43 C44 53.6(8) . .
C41 Fe1 C43 C44 -80.1(4) . .
C31 Fe1 C43 C44 -167.1(5) . .
C32 Fe1 C43 C42 -79.3(4) . .
C33 Fe1 C43 C42 -120.2(4) . .
C34 Fe1 C43 C42 -161.3(3) . .
C44 Fe1 C43 C42 118.0(5) . .
C45 Fe1 C43 C42 81.0(4) . .
C35 Fe1 C43 C42 171.6(5) . .
C41 Fe1 C43 C42 37.9(4) . .
C31 Fe1 C43 C42 -49.2(8) . .
C42 C43 C44 C45 -1.6(7) . .
Fe1 C43 C44 C45 59.1(4) . .
C42 C43 C44 Fe1 -60.8(4) . .
C32 Fe1 C44 C43 -41.5(8) . .
C33 Fe1 C44 C43 -74.6(5) . .
C34 Fe1 C44 C43 -117.2(4) . .
C42 Fe1 C44 C43 38.5(4) . .
C45 Fe1 C44 C43 120.3(6) . .
C35 Fe1 C44 C43 -158.7(4) . .
C41 Fe1 C44 C43 82.9(4) . .
C31 Fe1 C44 C43 165.8(6) . .
C43 Fe1 C44 C45 -120.3(6) . .
C32 Fe1 C44 C45 -161.8(5) . .
C33 Fe1 C44 C45 165.1(4) . .
C34 Fe1 C44 C45 122.5(4) . .
C42 Fe1 C44 C45 -81.8(4) . .
C35 Fe1 C44 C45 81.0(5) . .
C41 Fe1 C44 C45 -37.4(4) . .
C31 Fe1 C44 C45 45.5(9) . .
C42 C41 C45 C44 -0.5(6) . .
Fe1 C41 C45 C44 -59.5(4) . .
C42 C41 C45 Fe1 59.1(4) . .
C43 C44 C45 C41 1.3(7) . .
Fe1 C44 C45 C41 59.9(4) . .
C43 C44 C45 Fe1 -58.6(4) . .
C43 Fe1 C45 C41 -82.1(4) . .
C32 Fe1 C45 C41 40.5(9) . .
C33 Fe1 C45 C41 -155.9(6) . .
C34 Fe1 C45 C41 164.7(3) . .
C44 Fe1 C45 C41 -119.0(6) . .
C42 Fe1 C45 C41 -38.0(4) . .
C35 Fe1 C45 C41 121.3(4) . .
C31 Fe1 C45 C41 77.9(4) . .
C43 Fe1 C45 C44 36.9(4) . .
C32 Fe1 C45 C44 159.5(6) . .
C33 Fe1 C45 C44 -36.9(9) . .
C34 Fe1 C45 C44 -76.3(5) . .
C42 Fe1 C45 C44 81.0(5) . .
C35 Fe1 C45 C44 -119.7(4) . .
C41 Fe1 C45 C44 119.0(6) . .
C31 Fe1 C45 C44 -163.1(4) . .
O2S S2 C1S S1 77.5(6) . .
C2S S2 C1S S1 -43.4(5) . .
O1S S1 C1S S2 -75.2(6) . .
C2S S1 C1S S2 39.9(5) . .
O2S S2 C2S S1 -77.1(6) . .
C1S S2 C2S S1 41.7(5) . .
O1S S1 C2S S2 78.0(5) . .
C1S S1 C2S S2 -40.2(5) . .
